data_4063362
loop_
_publ_author_name
'Li, Hong-Xi'
'Cheng, Mei-Ling'
'Wang, He-Ming'
'Yang, Xiao-Juan'
'Ren, Zhi-Gang'
'Lang, Jian-Ping'

_publ_section_title
;
 Lanthanide(III) 4,6-Dimethylpyrimidine-2-thionate Complexes as Efficient
 Catalysts for Isocyanate Cyclodimerization
;
_journal_issue 2
_journal_name_full Organometallics
_journal_page_first 208
_journal_page_last 214
_journal_paper_doi 10.1021/om100671s
_journal_volume 30
_journal_year 2011
_chemical_formula_moiety 'C13 H13 N3 O S'
_chemical_formula_sum 'C13 H13 N3 O S'
_chemical_formula_weight 259.32
_chemical_name_systematic
; 
 ? 
;
_space_group_IT_number 2
_symmetry_cell_setting triclinic
_symmetry_space_group_name_Hall '-P 1'
_symmetry_space_group_name_H-M 'P -1'
_atom_sites_solution_hydrogens geom
_atom_sites_solution_primary direct
_atom_sites_solution_secondary difmap
_audit_creation_method SHELXL-97
_cell_angle_alpha 103.00(3)
_cell_angle_beta 93.27(3)
_cell_angle_gamma 113.14(3)
_cell_formula_units_Z 4
_cell_length_a 10.070(2)
_cell_length_b 10.085(2)
_cell_length_c 14.158(3)
_cell_measurement_reflns_used 4038
_cell_measurement_temperature 293(2)
_cell_measurement_theta_max 27.4584
_cell_measurement_theta_min 3.0467
_cell_volume 1271.2(6)
_computing_cell_refinement CrystalClear
_computing_data_collection CrystalClear
_computing_data_reduction CrystalStructure
_computing_molecular_graphics 'sheltl-97 (Sheldrick, 1997)'
_computing_publication_material 'SHELXL-97 (Sheldrick, 1997)'
_computing_structure_refinement 'SHELXL-97 (Sheldrick, 1997)'
_computing_structure_solution 'SHELXS-97 (Sheldrick, 1990)'
_diffrn_ambient_temperature 293(2)
_diffrn_measured_fraction_theta_full 0.960
_diffrn_measured_fraction_theta_max 0.960
_diffrn_measurement_device_type 'Rigaku Mercury'
_diffrn_measurement_method \w
_diffrn_radiation_monochromator graphite
_diffrn_radiation_source 'fine-focus sealed tube'
_diffrn_radiation_type MoK\a
_diffrn_radiation_wavelength 0.71073
_diffrn_reflns_av_R_equivalents 0.0403
_diffrn_reflns_av_sigmaI/netI 0.0893
_diffrn_reflns_limit_h_max 13
_diffrn_reflns_limit_h_min -13
_diffrn_reflns_limit_k_max 10
_diffrn_reflns_limit_k_min -13
_diffrn_reflns_limit_l_max 16
_diffrn_reflns_limit_l_min -17
_diffrn_reflns_number 10508
_diffrn_reflns_theta_full 27.46
_diffrn_reflns_theta_max 27.46
_diffrn_reflns_theta_min 3.05
_exptl_absorpt_coefficient_mu 0.246
_exptl_absorpt_correction_T_max 0.9525
_exptl_absorpt_correction_T_min 0.9299
_exptl_absorpt_correction_type multi-scan
_exptl_absorpt_process_details 'Jacobson, R. (1998) Private communication'
_exptl_crystal_colour Colorless
_exptl_crystal_density_diffrn 1.355
_exptl_crystal_density_method 'not measured'
_exptl_crystal_description Block
_exptl_crystal_F_000 544
_exptl_crystal_size_max 0.30
_exptl_crystal_size_mid 0.29
_exptl_crystal_size_min 0.20
_refine_diff_density_max 0.651
_refine_diff_density_min -0.345
_refine_diff_density_rms 0.119
_refine_ls_extinction_method none
_refine_ls_goodness_of_fit_ref 1.019
_refine_ls_hydrogen_treatment constr
_refine_ls_matrix_type full
_refine_ls_number_parameters 329
_refine_ls_number_reflns 5569
_refine_ls_number_restraints 0
_refine_ls_restrained_S_all 1.019
_refine_ls_R_factor_all 0.1111
_refine_ls_R_factor_gt 0.0709
_refine_ls_shift/su_max 0.000
_refine_ls_shift/su_mean 0.000
_refine_ls_structure_factor_coef Fsqd
_refine_ls_weighting_details 'calc w=1/[\s^2^(Fo^2^)+(0.0743P)^2^+0.0000P] where P=(Fo^2^+2Fc^2^)/3'
_refine_ls_weighting_scheme calc
_refine_ls_wR_factor_gt 0.1602
_refine_ls_wR_factor_ref 0.1848
_reflns_number_gt 3674
_reflns_number_total 5569
_reflns_threshold_expression >2sigma(I)
_cod_data_source_file om100671s_si_002.cif
_cod_data_source_block S-(4,6-dimethyl-pyrimidin-2-yl)ester
_cod_depositor_comments
;
The following automatic conversions were performed:

'_exptl_absorpt_correction_type' value 'Multi-scan' changed to
'multi-scan' according to the built-in table from CIF Core dictionary
named 'cif_core.dic' version 2.4.1 from 2010-06-29.

Automatic conversion script
Id: cif_fix_values 1646 2011-03-28 12:23:43Z adriana 
;
_cod_original_cell_volume 1271.2(4)
_cod_database_code 4063362

loop_
_symmetry_equiv_pos_as_xyz
'x, y, z'
'-x, -y, -z'

loop_
_atom_site_label
_atom_site_type_symbol
_atom_site_fract_x
_atom_site_fract_y
_atom_site_fract_z
_atom_site_U_iso_or_equiv
_atom_site_adp_type
_atom_site_occupancy
_atom_site_symmetry_multiplicity
_atom_site_calc_flag
_atom_site_refinement_flags
_atom_site_disorder_assembly
_atom_site_disorder_group
S1 S 0.25661(9) 0.24919(11) 0.48237(6) 0.0408(3) Uani 1 1 d . . .
S2 S 0.78364(10) 0.24690(12) 0.99479(6) 0.0469(3) Uani 1 1 d . . .
O1 O 0.3754(3) 0.3279(3) 0.66159(15) 0.0439(6) Uani 1 1 d . . .
O2 O 0.5067(3) 0.1676(3) 0.97680(17) 0.0596(8) Uani 1 1 d . . .
N1 N 0.4578(3) 0.2979(3) 0.35981(18) 0.0346(6) Uani 1 1 d . . .
N2 N 0.2038(3) 0.1819(3) 0.29303(18) 0.0351(6) Uani 1 1 d . . .
N3 N 0.5431(3) 0.3492(3) 0.55645(19) 0.0368(6) Uani 1 1 d . . .
HN3 H 0.5480 0.3293 0.4948 0.044 Uiso 1 1 calc R . .
N4 N 1.0505(3) 0.3213(3) 0.9640(2) 0.0395(7) Uani 1 1 d . . .
N5 N 0.8738(3) 0.2046(3) 0.81748(18) 0.0347(6) Uani 1 1 d . . .
N6 N 0.5835(3) 0.1200(3) 0.82891(18) 0.0385(7) Uani 1 1 d . . .
HN6 H 0.6627 0.1325 0.8048 0.046 Uiso 1 1 calc R . .
C1 C 0.3163(4) 0.2431(4) 0.3659(2) 0.0336(7) Uani 1 1 d . . .
C2 C 0.2390(4) 0.1729(4) 0.2024(2) 0.0380(8) Uani 1 1 d . . .
C3 C 0.3835(4) 0.2236(4) 0.1876(2) 0.0394(8) Uani 1 1 d . . .
H3 H 0.4067 0.2151 0.1244 0.047 Uiso 1 1 calc R . .
C4 C 0.4917(4) 0.2870(4) 0.2685(2) 0.0345(7) Uani 1 1 d . . .
C5 C 0.1141(4) 0.1052(4) 0.1178(2) 0.0471(9) Uani 1 1 d . . .
H5A H 0.0347 0.0240 0.1314 0.071 Uiso 1 1 calc R . .
H5B H 0.1462 0.0686 0.0589 0.071 Uiso 1 1 calc R . .
H5C H 0.0817 0.1801 0.1091 0.071 Uiso 1 1 calc R . .
C6 C 0.6505(4) 0.3450(4) 0.2603(3) 0.0449(9) Uani 1 1 d . . .
H6A H 0.6965 0.4511 0.2897 0.067 Uiso 1 1 calc R . .
H6B H 0.6611 0.3245 0.1922 0.067 Uiso 1 1 calc R . .
H6C H 0.6959 0.2968 0.2935 0.067 Uiso 1 1 calc R . .
C7 C 0.6778(3) 0.4122(4) 0.6223(2) 0.0333(7) Uani 1 1 d . . .
C8 C 0.8039(4) 0.4582(4) 0.5800(2) 0.0427(8) Uani 1 1 d . . .
H8 H 0.7967 0.4439 0.5124 0.051 Uiso 1 1 calc R . .
C9 C 0.9397(4) 0.5252(4) 0.6386(3) 0.0521(10) Uani 1 1 d . . .
H9 H 1.0239 0.5567 0.6103 0.063 Uiso 1 1 calc R . .
C10 C 0.9512(4) 0.5456(4) 0.7389(3) 0.0510(10) Uani 1 1 d . . .
H10 H 1.0427 0.5913 0.7784 0.061 Uiso 1 1 calc R . .
C11 C 0.8261(4) 0.4977(4) 0.7798(2) 0.0433(8) Uani 1 1 d . . .
H11 H 0.8338 0.5098 0.8473 0.052 Uiso 1 1 calc R . .
C12 C 0.6882(4) 0.4314(4) 0.7224(2) 0.0401(8) Uani 1 1 d . . .
H12 H 0.6043 0.4006 0.7511 0.048 Uiso 1 1 calc R . .
C13 C 0.4090(3) 0.3175(3) 0.5806(2) 0.0338(7) Uani 1 1 d . . .
C14 C 0.9141(3) 0.2578(4) 0.9137(2) 0.0349(7) Uani 1 1 d . . .
C15 C 0.9827(3) 0.2195(4) 0.7629(2) 0.0338(7) Uani 1 1 d . . .
C16 C 1.1258(4) 0.2819(4) 0.8080(2) 0.0405(8) Uani 1 1 d . . .
H16 H 1.2005 0.2899 0.7709 0.049 Uiso 1 1 calc R . .
C17 C 1.1575(4) 0.3328(4) 0.9091(2) 0.0382(8) Uani 1 1 d . . .
C18 C 0.9389(4) 0.1651(4) 0.6538(2) 0.0479(9) Uani 1 1 d . . .
H18A H 0.8883 0.0578 0.6347 0.072 Uiso 1 1 calc R . .
H18B H 1.0246 0.1949 0.6232 0.072 Uiso 1 1 calc R . .
H18C H 0.8755 0.2074 0.6335 0.072 Uiso 1 1 calc R . .
C19 C 1.3116(4) 0.4043(5) 0.9625(3) 0.0571(11) Uani 1 1 d . . .
H19A H 1.3120 0.4372 1.0316 0.086 Uiso 1 1 calc R . .
H19B H 1.3679 0.4886 0.9392 0.086 Uiso 1 1 calc R . .
H19C H 1.3537 0.3328 0.9507 0.086 Uiso 1 1 calc R . .
C20 C 0.4525(3) 0.0507(4) 0.7598(2) 0.0341(7) Uani 1 1 d . . .
C21 C 0.4676(4) 0.0163(4) 0.6622(2) 0.0430(8) Uani 1 1 d . . .
H21 H 0.5605 0.0401 0.6454 0.052 Uiso 1 1 calc R . .
C22 C 0.3464(4) -0.0531(4) 0.5890(3) 0.0491(9) Uani 1 1 d . . .
H22 H 0.3581 -0.0752 0.5234 0.059 Uiso 1 1 calc R . .
C23 C 0.2073(4) -0.0895(4) 0.6134(3) 0.0509(9) Uani 1 1 d . . .
H23 H 0.1251 -0.1377 0.5647 0.061 Uiso 1 1 calc R . .
C24 C 0.1930(4) -0.0532(4) 0.7110(3) 0.0507(10) Uani 1 1 d . . .
H24 H 0.1001 -0.0760 0.7277 0.061 Uiso 1 1 calc R . .
C25 C 0.3139(4) 0.0164(4) 0.7850(3) 0.0433(8) Uani 1 1 d . . .
H25 H 0.3023 0.0397 0.8505 0.052 Uiso 1 1 calc R . .
C26 C 0.6000(4) 0.1683(4) 0.9260(2) 0.0394(8) Uani 1 1 d . . .

loop_
_atom_site_aniso_label
_atom_site_aniso_U_11
_atom_site_aniso_U_22
_atom_site_aniso_U_33
_atom_site_aniso_U_23
_atom_site_aniso_U_13
_atom_site_aniso_U_12
S1 0.0293(4) 0.0574(6) 0.0337(5) 0.0117(4) 0.0077(3) 0.0160(4)
S2 0.0352(5) 0.0697(7) 0.0294(5) 0.0034(4) 0.0045(4) 0.0208(4)
O1 0.0423(14) 0.0584(16) 0.0298(13) 0.0086(11) 0.0125(11) 0.0206(12)
O2 0.0426(15) 0.093(2) 0.0393(15) 0.0053(14) 0.0145(12) 0.0297(15)
N1 0.0313(14) 0.0438(17) 0.0312(15) 0.0111(12) 0.0058(11) 0.0176(13)
N2 0.0336(14) 0.0382(15) 0.0303(15) 0.0071(12) 0.0016(11) 0.0132(12)
N3 0.0355(15) 0.0459(17) 0.0279(14) 0.0072(12) 0.0071(12) 0.0169(13)
N4 0.0326(15) 0.0420(17) 0.0406(16) 0.0073(13) -0.0009(12) 0.0151(13)
N5 0.0309(14) 0.0438(16) 0.0330(15) 0.0112(12) 0.0061(11) 0.0188(12)
N6 0.0298(14) 0.0512(18) 0.0327(15) 0.0086(13) 0.0080(12) 0.0163(13)
C1 0.0352(17) 0.0359(18) 0.0329(18) 0.0114(14) 0.0080(14) 0.0167(14)
C2 0.045(2) 0.0367(19) 0.0339(19) 0.0072(15) 0.0030(15) 0.0207(16)
C3 0.047(2) 0.049(2) 0.0280(17) 0.0093(15) 0.0094(15) 0.0260(17)
C4 0.0387(18) 0.0405(19) 0.0326(18) 0.0117(15) 0.0119(14) 0.0231(16)
C5 0.050(2) 0.055(2) 0.0346(19) 0.0102(17) -0.0008(16) 0.0223(19)
C6 0.0405(19) 0.058(2) 0.043(2) 0.0170(18) 0.0158(16) 0.0245(18)
C7 0.0345(17) 0.0333(17) 0.0293(17) 0.0028(13) 0.0023(13) 0.0146(14)
C8 0.0347(18) 0.056(2) 0.0340(19) 0.0089(16) 0.0036(15) 0.0170(17)
C9 0.0342(19) 0.064(3) 0.049(2) 0.0039(19) 0.0045(16) 0.0177(18)
C10 0.041(2) 0.053(2) 0.055(2) 0.0046(19) -0.0070(17) 0.0222(18)
C11 0.048(2) 0.049(2) 0.0315(19) 0.0038(16) -0.0007(15) 0.0228(17)
C12 0.0405(19) 0.042(2) 0.0369(19) 0.0111(15) 0.0039(15) 0.0168(16)
C13 0.0351(17) 0.0305(17) 0.0331(18) 0.0055(14) 0.0068(14) 0.0124(13)
C14 0.0328(17) 0.0360(18) 0.0325(18) 0.0052(14) 0.0015(13) 0.0136(14)
C15 0.0356(17) 0.0359(18) 0.0315(17) 0.0101(14) 0.0085(14) 0.0157(14)
C16 0.0301(17) 0.047(2) 0.047(2) 0.0167(17) 0.0125(15) 0.0154(15)
C17 0.0318(17) 0.0388(19) 0.043(2) 0.0094(15) 0.0052(15) 0.0151(15)
C18 0.047(2) 0.058(2) 0.036(2) 0.0118(17) 0.0089(16) 0.0185(18)
C19 0.0306(19) 0.064(3) 0.070(3) 0.012(2) 0.0010(18) 0.0172(18)
C20 0.0287(16) 0.0343(17) 0.0370(18) 0.0062(14) 0.0020(13) 0.0132(13)
C21 0.0334(18) 0.052(2) 0.042(2) 0.0144(17) 0.0067(15) 0.0152(16)
C22 0.047(2) 0.058(2) 0.036(2) 0.0083(17) 0.0032(16) 0.0178(19)
C23 0.039(2) 0.058(2) 0.048(2) 0.0106(19) -0.0034(17) 0.0163(18)
C24 0.0289(18) 0.058(2) 0.055(2) 0.0046(19) 0.0035(16) 0.0138(17)
C25 0.0292(17) 0.049(2) 0.046(2) 0.0034(17) 0.0098(15) 0.0151(15)
C26 0.0319(17) 0.048(2) 0.0348(19) 0.0059(15) 0.0051(14) 0.0161(15)

loop_
_atom_type_symbol
_atom_type_description
_atom_type_scat_dispersion_real
_atom_type_scat_dispersion_imag
_atom_type_scat_source
C C 0.0033 0.0016 'International Tables Vol C Tables 4.2.6.8 and 6.1.1.4'
H H 0.0000 0.0000 'International Tables Vol C Tables 4.2.6.8 and 6.1.1.4'
Li Li -0.0003 0.0001 'International Tables Vol C Tables 4.2.6.8 and 6.1.1.4'
N N 0.0061 0.0033 'International Tables Vol C Tables 4.2.6.8 and 6.1.1.4'
O O 0.0106 0.0060 'International Tables Vol C Tables 4.2.6.8 and 6.1.1.4'
S S 0.1246 0.1234 'International Tables Vol C Tables 4.2.6.8 and 6.1.1.4'

loop_
_geom_angle_atom_site_label_1
_geom_angle_atom_site_label_2
_geom_angle_atom_site_label_3
_geom_angle
_geom_angle_site_symmetry_1
_geom_angle_site_symmetry_3
_geom_angle_publ_flag
C1 S1 C13 111.26(15) . . ?
C14 S2 C26 110.58(15) . . ?
C1 N1 C4 116.3(3) . . ?
C1 N2 C2 115.3(3) . . ?
C13 N3 C7 126.8(3) . . ?
C13 N3 HN3 116.6 . . ?
C7 N3 HN3 116.6 . . ?
C14 N4 C17 115.5(3) . . ?
C14 N5 C15 116.6(3) . . ?
C26 N6 C20 128.5(3) . . ?
C26 N6 HN6 115.7 . . ?
C20 N6 HN6 115.7 . . ?
N1 C1 N2 127.9(3) . . ?
N1 C1 S1 120.8(2) . . ?
N2 C1 S1 111.4(2) . . ?
N2 C2 C3 121.5(3) . . ?
N2 C2 C5 116.8(3) . . ?
C3 C2 C5 121.7(3) . . ?
C4 C3 C2 118.3(3) . . ?
C4 C3 H3 120.8 . . ?
C2 C3 H3 120.8 . . ?
N1 C4 C3 120.7(3) . . ?
N1 C4 C6 116.9(3) . . ?
C3 C4 C6 122.4(3) . . ?
C2 C5 H5A 109.5 . . ?
C2 C5 H5B 109.5 . . ?
H5A C5 H5B 109.5 . . ?
C2 C5 H5C 109.5 . . ?
H5A C5 H5C 109.5 . . ?
H5B C5 H5C 109.5 . . ?
C4 C6 H6A 109.5 . . ?
C4 C6 H6B 109.5 . . ?
H6A C6 H6B 109.5 . . ?
C4 C6 H6C 109.5 . . ?
H6A C6 H6C 109.5 . . ?
H6B C6 H6C 109.5 . . ?
C12 C7 C8 120.1(3) . . ?
C12 C7 N3 124.1(3) . . ?
C8 C7 N3 115.8(3) . . ?
C9 C8 C7 119.9(3) . . ?
C9 C8 H8 120.0 . . ?
C7 C8 H8 120.0 . . ?
C10 C9 C8 120.4(3) . . ?
C10 C9 H9 119.8 . . ?
C8 C9 H9 119.8 . . ?
C11 C10 C9 119.3(3) . . ?
C11 C10 H10 120.4 . . ?
C9 C10 H10 120.4 . . ?
C10 C11 C12 121.4(3) . . ?
C10 C11 H11 119.3 . . ?
C12 C11 H11 119.3 . . ?
C7 C12 C11 118.9(3) . . ?
C7 C12 H12 120.5 . . ?
C11 C12 H12 120.5 . . ?
O1 C13 N3 127.9(3) . . ?
O1 C13 S1 114.2(2) . . ?
N3 C13 S1 117.9(2) . . ?
N5 C14 N4 127.4(3) . . ?
N5 C14 S2 121.8(2) . . ?
N4 C14 S2 110.9(2) . . ?
N5 C15 C16 120.2(3) . . ?
N5 C15 C18 117.1(3) . . ?
C16 C15 C18 122.7(3) . . ?
C15 C16 C17 119.1(3) . . ?
C15 C16 H16 120.4 . . ?
C17 C16 H16 120.4 . . ?
N4 C17 C16 121.2(3) . . ?
N4 C17 C19 117.2(3) . . ?
C16 C17 C19 121.6(3) . . ?
C15 C18 H18A 109.5 . . ?
C15 C18 H18B 109.5 . . ?
H18A C18 H18B 109.5 . . ?
C15 C18 H18C 109.5 . . ?
H18A C18 H18C 109.5 . . ?
H18B C18 H18C 109.5 . . ?
C17 C19 H19A 109.5 . . ?
C17 C19 H19B 109.5 . . ?
H19A C19 H19B 109.5 . . ?
C17 C19 H19C 109.5 . . ?
H19A C19 H19C 109.5 . . ?
H19B C19 H19C 109.5 . . ?
C21 C20 C25 119.6(3) . . ?
C21 C20 N6 116.4(3) . . ?
C25 C20 N6 124.0(3) . . ?
C20 C21 C22 120.9(3) . . ?
C20 C21 H21 119.5 . . ?
C22 C21 H21 119.5 . . ?
C21 C22 C23 119.9(3) . . ?
C21 C22 H22 120.0 . . ?
C23 C22 H22 120.0 . . ?
C24 C23 C22 118.9(4) . . ?
C24 C23 H23 120.6 . . ?
C22 C23 H23 120.6 . . ?
C23 C24 C25 121.6(3) . . ?
C23 C24 H24 119.2 . . ?
C25 C24 H24 119.2 . . ?
C24 C25 C20 119.0(3) . . ?
C24 C25 H25 120.5 . . ?
C20 C25 H25 120.5 . . ?
O2 C26 N6 128.3(3) . . ?
O2 C26 S2 113.9(3) . . ?
N6 C26 S2 117.8(2) . . ?

loop_
_geom_bond_atom_site_label_1
_geom_bond_atom_site_label_2
_geom_bond_distance
_geom_bond_site_symmetry_2
_geom_bond_publ_flag
S1 C1 1.784(3) . ?
S1 C13 1.805(3) . ?
S2 C14 1.781(3) . ?
S2 C26 1.814(3) . ?
O1 C13 1.208(3) . ?
O2 C26 1.214(4) . ?
N1 C1 1.326(4) . ?
N1 C4 1.348(4) . ?
N2 C1 1.327(4) . ?
N2 C2 1.344(4) . ?
N3 C13 1.344(4) . ?
N3 C7 1.423(4) . ?
N3 HN3 0.8600 . ?
N4 C14 1.340(4) . ?
N4 C17 1.348(4) . ?
N5 C14 1.321(4) . ?
N5 C15 1.358(3) . ?
N6 C26 1.327(4) . ?
N6 C20 1.416(4) . ?
N6 HN6 0.8600 . ?
C2 C3 1.386(4) . ?
C2 C5 1.506(4) . ?
C3 C4 1.375(4) . ?
C3 H3 0.9300 . ?
C4 C6 1.492(4) . ?
C5 H5A 0.9600 . ?
C5 H5B 0.9600 . ?
C5 H5C 0.9600 . ?
C6 H6A 0.9600 . ?
C6 H6B 0.9600 . ?
C6 H6C 0.9600 . ?
C7 C12 1.378(4) . ?
C7 C8 1.391(4) . ?
C8 C9 1.381(4) . ?
C8 H8 0.9300 . ?
C9 C10 1.380(5) . ?
C9 H9 0.9300 . ?
C10 C11 1.373(5) . ?
C10 H10 0.9300 . ?
C11 C12 1.391(5) . ?
C11 H11 0.9300 . ?
C12 H12 0.9300 . ?
C15 C16 1.371(4) . ?
C15 C18 1.493(4) . ?
C16 C17 1.380(4) . ?
C16 H16 0.9300 . ?
C17 C19 1.497(4) . ?
C18 H18A 0.9600 . ?
C18 H18B 0.9600 . ?
C18 H18C 0.9600 . ?
C19 H19A 0.9600 . ?
C19 H19B 0.9600 . ?
C19 H19C 0.9600 . ?
C20 C21 1.379(4) . ?
C20 C25 1.388(4) . ?
C21 C22 1.383(5) . ?
C21 H21 0.9300 . ?
C22 C23 1.387(5) . ?
C22 H22 0.9300 . ?
C23 C24 1.380(5) . ?
C23 H23 0.9300 . ?
C24 C25 1.386(5) . ?
C24 H24 0.9300 . ?
C25 H25 0.9300 . ?

loop_
_geom_hbond_atom_site_label_D
_geom_hbond_atom_site_label_H
_geom_hbond_atom_site_label_A
_geom_hbond_distance_DH
_geom_hbond_distance_HA
_geom_hbond_distance_DA
_geom_hbond_angle_DHA
_geom_hbond_site_symmetry_A
N3 HN3 N1 0.86 1.97 2.736(4) 147.8 .
N6 HN6 N5 0.86 1.94 2.731(4) 152.3 .
C12 H12 O1 0.93 2.32 2.908(4) 120.9 .
C25 H25 O2 0.93 2.36 2.946(5) 121.0 .
C3 H3 O2 0.93 2.41 3.313(4) 165.4 1_554
C6 H6A O1 0.96 2.57 3.353(4) 139.0 2_666
C16 H16 O1 0.93 2.39 3.307(4) 171.2 1_655
